data_2206326
loop_
_publ_author_name
'Hu, Xiao-Wei'
'Chen, Qiong'
'Liu, Zu-Ming'
'Yang, Guang-Fu'

_publ_section_title
;
 The herbicide flumetsulam as the acetonitrile solvate
;
_journal_issue 7
_journal_name_full 'Acta Crystallographica Section E'
_journal_page_first o2083
_journal_page_last o2085
_journal_paper_doi 10.1107/S1600536805017745
_journal_volume 61
_journal_year 2005
_chemical_formula_iupac 'C12 H9 F2 N5 O2 S, C2 H3 N'
_chemical_formula_moiety 'C12 H9 F2 N5 O2 S, C2 H3 N'
_chemical_formula_sum 'C14 H12 F2 N6 O2 S'
_chemical_formula_weight 366.36
_chemical_name_systematic
;
 ?
;
_space_group_IT_number 2
_symmetry_cell_setting triclinic
_symmetry_space_group_name_Hall '-P 1'
_symmetry_space_group_name_H-M 'P -1'
_atom_sites_solution_hydrogens geom
_atom_sites_solution_primary direct
_atom_sites_solution_secondary difmap
_audit_creation_method SHELXL-97
_cell_angle_alpha 95.985(2)
_cell_angle_beta 96.095(2)
_cell_angle_gamma 93.712(2)
_cell_formula_units_Z 2
_cell_length_a 6.9505(7)
_cell_length_b 7.6096(7)
_cell_length_c 15.2250(15)
_cell_measurement_reflns_used 2570
_cell_measurement_temperature 293(2)
_cell_measurement_theta_max 28.0
_cell_measurement_theta_min 2.7
_cell_volume 794.00(13)
_computing_cell_refinement 'SAINT (Bruker, 1999)'
_computing_data_collection 'SMART (Bruker, 1997)'
_computing_data_reduction SAINT
_computing_molecular_graphics 'SHELXTL (Bruker, 2001)'
_computing_publication_material SHELXTL
_computing_structure_refinement 'SHELXL97 (Sheldrick, 1997)'
_computing_structure_solution 'SHELXS97 (Sheldrick, 1997)'
_diffrn_ambient_temperature 293(2)
_diffrn_measured_fraction_theta_full 0.975
_diffrn_measured_fraction_theta_max 0.975
_diffrn_measurement_device_type 'Bruker SMART CCD area-detector'
_diffrn_measurement_method '\f and \w scans'
_diffrn_radiation_monochromator graphite
_diffrn_radiation_source 'fine-focus sealed tube'
_diffrn_radiation_type MoK\a
_diffrn_radiation_wavelength 0.71073
_diffrn_reflns_av_R_equivalents 0.017
_diffrn_reflns_av_sigmaI/netI 0.029
_diffrn_reflns_limit_h_max 7
_diffrn_reflns_limit_h_min -8
_diffrn_reflns_limit_k_max 8
_diffrn_reflns_limit_k_min -9
_diffrn_reflns_limit_l_max 18
_diffrn_reflns_limit_l_min -18
_diffrn_reflns_number 4334
_diffrn_reflns_theta_full 26.0
_diffrn_reflns_theta_max 26.0
_diffrn_reflns_theta_min 1.3
_diffrn_standards_decay_% 0
_diffrn_standards_interval_count 0
_diffrn_standards_number 0
_exptl_absorpt_coefficient_mu 0.25
_exptl_absorpt_correction_T_max 0.952
_exptl_absorpt_correction_T_min 0.907
_exptl_absorpt_correction_type multi-scan
_exptl_absorpt_process_details '(SADABS; Sheldrick, 1997)'
_exptl_crystal_colour yellow
_exptl_crystal_density_diffrn 1.532
_exptl_crystal_density_method 'not measured'
_exptl_crystal_description block
_exptl_crystal_F_000 376
_exptl_crystal_size_max 0.40
_exptl_crystal_size_mid 0.40
_exptl_crystal_size_min 0.20
_refine_diff_density_max 0.33
_refine_diff_density_min -0.35
_refine_ls_extinction_method none
_refine_ls_goodness_of_fit_ref 1.10
_refine_ls_hydrogen_treatment mixed
_refine_ls_matrix_type full
_refine_ls_number_parameters 232
_refine_ls_number_reflns 3042
_refine_ls_number_restraints 0
_refine_ls_restrained_S_all 1.10
_refine_ls_R_factor_all 0.048
_refine_ls_R_factor_gt 0.044
_refine_ls_shift/su_max 0.001
_refine_ls_shift/su_mean 0.000
_refine_ls_structure_factor_coef Fsqd
_refine_ls_weighting_details 'w=1/[\s^2^(Fo^2^)+(0.0773P)^2^+0.2204P] where P=(Fo^2^+2Fc^2^)/3'
_refine_ls_weighting_scheme calc
_refine_ls_wR_factor_gt 0.121
_refine_ls_wR_factor_ref 0.134
_reflns_number_gt 2784
_reflns_number_total 3042
_reflns_threshold_expression I>2\s(I)
_cod_data_source_file ya6246.cif
_cod_data_source_block I
_cod_depositor_comments
;
The following automatic conversions were performed:
'_symmetry_cell_setting' value 'Triclinic' changed to 'triclinic'
according to '/home/saulius/struct/CIF-dictionaries/cif_core.dic'
dictionary named 'cif_core.dic' version 2.4.1 from 2010-06-29.

Automatic conversion script
Id: cif_fix_enum 1527 2010-12-29 10:47:43Z saulius 

The following automatic conversions were performed:

'_symmetry_cell_setting' value 'Triclinic' changed to 'triclinic'
according to /home/saulius/struct/CIF-dictionaries/cif_core.dic
dictionary named 'cif_core.dic' version 2.4.1 from 2010-06-29.

Automatic conversion script
Id: cif_fix_values 1715 2011-07-08 13:25:40Z adriana 
;
_cod_database_code 2206326
_cod_database_fobs_code 2206326

loop_
_symmetry_equiv_pos_as_xyz
'x, y, z'
'-x, -y, -z'

loop_
_atom_site_label
_atom_site_fract_x
_atom_site_fract_y
_atom_site_fract_z
_atom_site_U_iso_or_equiv
_atom_site_adp_type
_atom_site_calc_flag
_atom_site_refinement_flags
_atom_site_occupancy
_atom_site_type_symbol
S1 1.13911(7) 1.22340(6) 0.75542(3) 0.03707(18) Uani d . 1 S
N4 0.4862(2) 0.8758(2) 0.66009(11) 0.0385(4) Uani d . 1 N
O1 1.0692(2) 1.33139(19) 0.82492(10) 0.0456(4) Uani d . 1 O
N5 0.7713(2) 0.9400(2) 0.59166(10) 0.0350(4) Uani d . 1 N
N1 1.2800(3) 1.0862(2) 0.79921(12) 0.0391(4) Uani d . 1 N
F1 1.3457(2) 1.26908(19) 0.96952(10) 0.0641(4) Uani d . 1 F
N3 0.7710(2) 1.0535(2) 0.73143(11) 0.0384(4) Uani d . 1 N
C12 0.6665(3) 0.9542(3) 0.66344(12) 0.0346(4) Uani d . 1 C
N2 0.9468(2) 1.0328(2) 0.61198(11) 0.0386(4) Uani d . 1 N
F2 1.1470(3) 0.7389(2) 0.79060(10) 0.0714(5) Uani d . 1 F
C6 1.2434(3) 1.0069(3) 0.87674(13) 0.0360(4) Uani d . 1 C
O2 1.2425(2) 1.2973(2) 0.69004(10) 0.0515(4) Uani d . 1 O
C10 0.4169(3) 0.7768(3) 0.58488(14) 0.0383(4) Uani d . 1 C
C7 0.9357(3) 1.0950(3) 0.69595(13) 0.0349(4) Uani d . 1 C
C1 1.2814(3) 1.0973(3) 0.96111(14) 0.0436(5) Uani d . 1 C
C8 0.7019(3) 0.8415(3) 0.51366(13) 0.0417(5) Uani d . 1 C
H8 0.7735 0.8320 0.4654 0.050 Uiso calc R 1 H
C9 0.5234(3) 0.7585(3) 0.51023(13) 0.0415(5) Uani d . 1 C
H9 0.4697 0.6886 0.4586 0.050 Uiso calc R 1 H
C2 1.2581(3) 1.0158(4) 1.03614(15) 0.0548(6) Uani d . 1 C
H2 1.2824 1.0802 1.0921 0.066 Uiso calc R 1 H
C3 1.1991(4) 0.8398(4) 1.02799(17) 0.0591(7) Uani d . 1 C
H3 1.1837 0.7846 1.0788 0.071 Uiso calc R 1 H
C5 1.1830(3) 0.8289(3) 0.87223(15) 0.0453(5) Uani d . 1 C
C4 1.1620(4) 0.7428(4) 0.94585(19) 0.0577(6) Uani d . 1 C
H4 1.1239 0.6223 0.9404 0.069 Uiso calc R 1 H
C11 0.2210(3) 0.6820(3) 0.57936(17) 0.0506(6) Uani d . 1 C
H11A 0.2343 0.5615 0.5909 0.076 Uiso calc R 1 H
H11B 0.1543 0.6838 0.5210 0.076 Uiso calc R 1 H
H11C 0.1482 0.7396 0.6227 0.076 Uiso calc R 1 H
C14 0.7081(4) 0.5129(4) 0.7242(2) 0.0657(8) Uani d . 1 C
N6 0.7632(5) 0.5092(4) 0.6565(2) 0.0926(9) Uani d . 1 N
C13 0.6374(5) 0.5117(5) 0.8096(2) 0.0864(10) Uani d . 1 C
H13A 0.5697 0.3990 0.8129 0.130 Uiso calc R 1 H
H13B 0.5506 0.6038 0.8174 0.130 Uiso calc R 1 H
H13C 0.7448 0.5316 0.8556 0.130 Uiso calc R 1 H
H1 1.338(4) 1.029(3) 0.7618(17) 0.048(7) Uiso d . 1 H

loop_
_atom_site_aniso_label
_atom_site_aniso_U_11
_atom_site_aniso_U_22
_atom_site_aniso_U_33
_atom_site_aniso_U_12
_atom_site_aniso_U_13
_atom_site_aniso_U_23
S1 0.0418(3) 0.0374(3) 0.0321(3) -0.0019(2) 0.0080(2) 0.0035(2)
N4 0.0378(9) 0.0420(9) 0.0367(9) 0.0014(7) 0.0109(7) 0.0026(7)
O1 0.0541(9) 0.0406(8) 0.0411(8) 0.0059(7) 0.0067(6) -0.0027(6)
N5 0.0370(8) 0.0411(9) 0.0281(8) 0.0027(7) 0.0090(6) 0.0033(7)
N1 0.0389(9) 0.0447(10) 0.0349(9) 0.0047(7) 0.0113(7) 0.0024(7)
F1 0.0738(10) 0.0575(9) 0.0534(8) -0.0026(7) -0.0052(7) -0.0119(7)
N3 0.0409(9) 0.0436(9) 0.0313(8) 0.0007(7) 0.0111(7) 0.0011(7)
C12 0.0390(10) 0.0361(10) 0.0309(9) 0.0065(8) 0.0112(8) 0.0040(8)
N2 0.0391(9) 0.0449(10) 0.0325(8) -0.0006(7) 0.0108(7) 0.0028(7)
F2 0.1063(13) 0.0507(8) 0.0521(9) -0.0128(8) 0.0100(8) -0.0077(7)
C6 0.0306(9) 0.0443(11) 0.0339(10) 0.0055(8) 0.0063(7) 0.0047(8)
O2 0.0564(9) 0.0552(10) 0.0438(9) -0.0125(7) 0.0118(7) 0.0133(7)
C10 0.0402(10) 0.0349(10) 0.0406(11) 0.0049(8) 0.0068(8) 0.0050(8)
C7 0.0398(10) 0.0360(10) 0.0300(9) 0.0025(8) 0.0087(8) 0.0049(7)
C1 0.0379(10) 0.0518(13) 0.0398(11) 0.0080(9) 0.0012(8) -0.0012(9)
C8 0.0476(11) 0.0506(12) 0.0273(9) 0.0040(9) 0.0098(8) 0.0005(8)
C9 0.0469(11) 0.0432(11) 0.0328(10) 0.0021(9) 0.0027(8) -0.0006(8)
C2 0.0496(13) 0.0833(18) 0.0328(11) 0.0222(12) 0.0030(9) 0.0039(11)
C3 0.0556(14) 0.0810(19) 0.0499(14) 0.0238(13) 0.0176(11) 0.0276(13)
C5 0.0470(12) 0.0463(12) 0.0428(12) 0.0029(9) 0.0092(9) 0.0015(9)
C4 0.0609(15) 0.0533(14) 0.0644(16) 0.0074(11) 0.0182(12) 0.0193(12)
C11 0.0466(12) 0.0502(13) 0.0535(13) -0.0035(10) 0.0093(10) -0.0009(10)
C14 0.0668(17) 0.0531(15) 0.0709(19) 0.0091(12) -0.0193(15) 0.0019(14)
N6 0.090(2) 0.103(2) 0.079(2) 0.0088(17) -0.0171(17) 0.0133(17)
C13 0.081(2) 0.091(2) 0.081(2) 0.0105(18) -0.0045(18) -0.0079(19)

loop_
_atom_type_symbol
_atom_type_description
_atom_type_scat_dispersion_real
_atom_type_scat_dispersion_imag
_atom_type_scat_source
C C 0.0033 0.0016 'International Tables Vol C Tables 4.2.6.8 and 6.1.1.4'
H H 0.0000 0.0000 'International Tables Vol C Tables 4.2.6.8 and 6.1.1.4'
N N 0.0061 0.0033 'International Tables Vol C Tables 4.2.6.8 and 6.1.1.4'
O O 0.0106 0.0060 'International Tables Vol C Tables 4.2.6.8 and 6.1.1.4'
F F 0.0171 0.0103 'International Tables Vol C Tables 4.2.6.8 and 6.1.1.4'
S S 0.1246 0.1234 'International Tables Vol C Tables 4.2.6.8 and 6.1.1.4'

loop_
_geom_angle_atom_site_label_1
_geom_angle_atom_site_label_2
_geom_angle_atom_site_label_3
_geom_angle
O1 S1 O2 121.90(10)
O1 S1 N1 108.52(9)
O2 S1 N1 105.75(10)
O1 S1 C7 106.93(9)
O2 S1 C7 105.96(9)
N1 S1 C7 106.96(9)
C10 N4 C12 116.61(17)
N2 N5 C8 127.40(16)
N2 N5 C12 110.38(16)
C8 N5 C12 122.20(17)
C6 N1 S1 123.04(14)
C6 N1 H1 117.7(17)
S1 N1 H1 112.9(17)
C12 N3 C7 101.70(16)
N3 C12 N4 128.42(17)
N3 C12 N5 109.52(17)
N4 C12 N5 122.06(17)
C7 N2 N5 100.53(15)
C1 C6 C5 116.13(19)
C1 C6 N1 122.47(19)
C5 C6 N1 121.18(18)
N4 C10 C9 122.26(19)
N4 C10 C11 118.48(18)
C9 C10 C11 119.26(19)
N2 C7 N3 117.86(18)
N2 C7 S1 118.25(15)
N3 C7 S1 123.88(15)
F1 C1 C2 119.3(2)
F1 C1 C6 118.7(2)
C2 C1 C6 122.0(2)
C9 C8 N5 116.28(18)
C9 C8 H8 121.9
N5 C8 H8 121.9
C8 C9 C10 120.52(19)
C8 C9 H9 119.7
C10 C9 H9 119.7
C3 C2 C1 119.5(2)
C3 C2 H2 120.2
C1 C2 H2 120.2
C2 C3 C4 121.0(2)
C2 C3 H3 119.5
C4 C3 H3 119.5
F2 C5 C4 119.9(2)
F2 C5 C6 116.79(19)
C4 C5 C6 123.3(2)
C5 C4 C3 118.0(2)
C5 C4 H4 121.0
C3 C4 H4 121.0
C10 C11 H11A 109.5
C10 C11 H11B 109.5
H11A C11 H11B 109.5
C10 C11 H11C 109.5
H11A C11 H11C 109.5
H11B C11 H11C 109.5
N6 C14 C13 178.2(4)
C14 C13 H13A 109.5
C14 C13 H13B 109.5
H13A C13 H13B 109.5
C14 C13 H13C 109.5
H13A C13 H13C 109.5
H13B C13 H13C 109.5

loop_
_geom_bond_atom_site_label_1
_geom_bond_atom_site_label_2
_geom_bond_distance
S1 O1 1.4180(15)
S1 O2 1.4280(15)
S1 N1 1.6222(18)
S1 C7 1.771(2)
N4 C10 1.329(3)
N4 C12 1.347(3)
N5 N2 1.358(2)
N5 C8 1.360(3)
N5 C12 1.375(2)
N1 C6 1.419(2)
N1 H1 0.84(3)
F1 C1 1.342(3)
N3 C12 1.333(3)
N3 C7 1.350(2)
N2 C7 1.328(2)
F2 C5 1.345(3)
C6 C1 1.383(3)
C6 C5 1.385(3)
C10 C9 1.421(3)
C10 C11 1.489(3)
C1 C2 1.375(3)
C8 C9 1.349(3)
C8 H8 0.9300
C9 H9 0.9300
C2 C3 1.364(4)
C2 H2 0.9300
C3 C4 1.375(4)
C3 H3 0.9300
C5 C4 1.372(3)
C4 H4 0.9300
C11 H11A 0.9600
C11 H11B 0.9600
C11 H11C 0.9600
C14 N6 1.135(4)
C14 C13 1.439(5)
C13 H13A 0.9600
C13 H13B 0.9600
C13 H13C 0.9600

loop_
_geom_hbond_atom_site_label_D
_geom_hbond_atom_site_label_H
_geom_hbond_atom_site_label_A
_geom_hbond_site_symmetry_A
_geom_hbond_distance_DH
_geom_hbond_distance_HA
_geom_hbond_distance_DA
_geom_hbond_angle_DHA
N1 H1 N4 1_655 0.84(3) 2.22(3) 3.056(2) 178(2)

loop_
_geom_torsion_atom_site_label_1
_geom_torsion_atom_site_label_2
_geom_torsion_atom_site_label_3
_geom_torsion_atom_site_label_4
_geom_torsion
_geom_torsion_publ_flag
O1 S1 N1 C6 37.19(19) ?
O2 S1 N1 C6 169.52(16) ?
C7 S1 N1 C6 -77.85(18) yes
C7 N3 C12 N4 -179.64(19) ?
C7 N3 C12 N5 0.3(2) ?
C10 N4 C12 N3 -177.18(19) ?
C10 N4 C12 N5 2.9(3) ?
N2 N5 C12 N3 -0.7(2) ?
C8 N5 C12 N3 178.02(18) ?
N2 N5 C12 N4 179.23(17) ?
C8 N5 C12 N4 -2.0(3) ?
C8 N5 N2 C7 -177.91(19) ?
C12 N5 N2 C7 0.8(2) ?
S1 N1 C6 C1 -77.4(2) ?
S1 N1 C6 C5 108.3(2) yes
C12 N4 C10 C9 -2.1(3) ?
C12 N4 C10 C11 177.74(19) ?
N5 N2 C7 N3 -0.6(2) ?
N5 N2 C7 S1 178.06(13) ?
C12 N3 C7 N2 0.2(2) ?
C12 N3 C7 S1 -178.40(14) ?
O1 S1 C7 N2 156.16(16) ?
O2 S1 C7 N2 24.74(18) ?
N1 S1 C7 N2 -87.74(17) yes
O1 S1 C7 N3 -25.26(19) ?
O2 S1 C7 N3 -156.67(17) ?
N1 S1 C7 N3 90.84(18) ?
C5 C6 C1 F1 178.16(18) ?
N1 C6 C1 F1 3.6(3) ?
C5 C6 C1 C2 -0.9(3) ?
N1 C6 C1 C2 -175.44(19) ?
N2 N5 C8 C9 178.75(19) ?
C12 N5 C8 C9 0.2(3) ?
N5 C8 C9 C10 0.5(3) ?
N4 C10 C9 C8 0.4(3) ?
C11 C10 C9 C8 -179.4(2) ?
F1 C1 C2 C3 -177.8(2) ?
C6 C1 C2 C3 1.2(3) ?
C1 C2 C3 C4 -0.2(4) ?
C1 C6 C5 F2 -179.49(19) ?
N1 C6 C5 F2 -4.8(3) ?
C1 C6 C5 C4 -0.5(3) ?
N1 C6 C5 C4 174.2(2) ?
F2 C5 C4 C3 -179.6(2) ?
C6 C5 C4 C3 1.4(4) ?
C2 C3 C4 C5 -1.1(4) ?

loop_
_cod_related_entry_id
_cod_related_entry_database
_cod_related_entry_code
1 ChemSpider 21129209
